data_7132089
loop_
_publ_author_name
'Chrysochos, Nicolas'
'P\"atsch, Sebastian'
'Elvers, Benedict Josua'
'Krummenacher, Ivo'
'Muneshwar , Nandeshwar'
'Ganesan, Prabusankar'
'Braunschweig, Holger'
'Schulzke, Carola'
'Ravat, Prince'
'Jana, Anukul'

_publ_section_title
;
 Introducing an orthogonally polarized electron-rich alkene: synthesis of
 a zwitterionic boron-containing \p-conjugated system
;
_journal_name_full 'Chemical Communications'
_journal_paper_doi 10.1039/D3CC03975G
_journal_year 2023
_chemical_formula_moiety 'C31 H45 N3, C F3 O3 S'
_chemical_formula_sum 'C32 H45 F3 N3 O3 S'
_chemical_formula_weight 608.77
_space_group_crystal_system monoclinic
_space_group_IT_number 14
_space_group_name_Hall '-P 2yn'
_space_group_name_H-M_alt 'P 1 21/n 1'
_atom_sites_solution_hydrogens geom
_atom_sites_solution_primary dual
_atom_sites_solution_secondary difmap
_audit_creation_method SHELXL-2018/3
_audit_update_record
;
2023-03-17 deposited with the CCDC.	2023-08-30 downloaded from the CCDC.
;
_cell_angle_alpha 90
_cell_angle_beta 106.36(3)
_cell_angle_gamma 90
_cell_formula_units_Z 4
_cell_length_a 10.953(2)
_cell_length_b 16.805(3)
_cell_length_c 18.971(4)
_cell_measurement_reflns_used 1218
_cell_measurement_temperature 273(2)
_cell_measurement_theta_max 19.26
_cell_measurement_theta_min 2.29
_cell_volume 3350.5(12)
_computing_cell_refinement 'Bruker SAINT'
_computing_data_collection 'Bruker APEX2'
_computing_data_reduction 'Bruker SAINT'
_computing_molecular_graphics 'XP Version 5.1 by Bruker AXS 1998'
_computing_publication_material 'CIFTAB (Sheldrick, 2016)'
_computing_structure_refinement 'SHELXL-2018/3 (Sheldrick, 2018)'
_computing_structure_solution 'SHELXT-2018/3 (Sheldrick, 2018)'
_diffrn_ambient_temperature 273(2)
_diffrn_measured_fraction_theta_full 0.998
_diffrn_measured_fraction_theta_max 0.998
_diffrn_measurement_device_type 'Bruker APEX-II CCD'
_diffrn_measurement_method '\f and \w scans'
_diffrn_radiation_type MoK\a
_diffrn_radiation_wavelength 0.71073
_diffrn_reflns_av_R_equivalents 0.0394
_diffrn_reflns_av_unetI/netI 0.0275
_diffrn_reflns_Laue_measured_fraction_full 0.998
_diffrn_reflns_Laue_measured_fraction_max 0.998
_diffrn_reflns_limit_h_max 13
_diffrn_reflns_limit_h_min -12
_diffrn_reflns_limit_k_max 19
_diffrn_reflns_limit_k_min -20
_diffrn_reflns_limit_l_max 20
_diffrn_reflns_limit_l_min -22
_diffrn_reflns_number 32861
_diffrn_reflns_point_group_measured_fraction_full 0.998
_diffrn_reflns_point_group_measured_fraction_max 0.998
_diffrn_reflns_theta_full 25.026
_diffrn_reflns_theta_max 25.026
_diffrn_reflns_theta_min 2.286
_diffrn_source 'sealed tube'
_exptl_absorpt_coefficient_mu 0.148
_exptl_absorpt_correction_T_max 0.8618
_exptl_absorpt_correction_T_min 0.8614
_exptl_absorpt_correction_type sphere
_exptl_absorpt_process_details
;
Interpolation using  Int.Tab. Vol. C (1992) p. 523,Tab. 6.3.3.3
for values of muR in the range 0-2.5, and Int.Tab. Vol.II (1959)
p.302; Table 5.3.6 B for muR in the range 2.6-10.0.
The interpolation procedure of C.W.Dwiggins Jr (Acta Cryst.(1975)
A31,146-148) is used with some modification.
;
_exptl_crystal_colour red
_exptl_crystal_density_diffrn 1.207
_exptl_crystal_description block
_exptl_crystal_F_000 1300
_exptl_crystal_size_max 0.180
_exptl_crystal_size_mid 0.156
_exptl_crystal_size_min 0.090
_exptl_crystal_size_rad 0.1600
_refine_diff_density_max 0.279
_refine_diff_density_min -0.239
_refine_diff_density_rms 0.033
_refine_ls_extinction_coef 0.0108(15)
_refine_ls_extinction_expression Fc^*^=kFc[1+0.001xFc^2^\l^3^/sin(2\q)]^-1/4^
_refine_ls_extinction_method 'SHELXL-2018/3 (Sheldrick 2018)'
_refine_ls_goodness_of_fit_ref 1.029
_refine_ls_hydrogen_treatment constr
_refine_ls_matrix_type full
_refine_ls_number_parameters 622
_refine_ls_number_reflns 5898
_refine_ls_number_restraints 1245
_refine_ls_restrained_S_all 1.175
_refine_ls_R_factor_all 0.0884
_refine_ls_R_factor_gt 0.0652
_refine_ls_shift/su_max 0.000
_refine_ls_shift/su_mean 0.000
_refine_ls_structure_factor_coef Fsqd
_refine_ls_weighting_details 'w=1/[\s^2^(Fo^2^)+(0.0770P)^2^+1.5701P] where P=(Fo^2^+2Fc^2^)/3'
_refine_ls_weighting_scheme calc
_refine_ls_wR_factor_gt 0.1637
_refine_ls_wR_factor_ref 0.1805
_reflns_Friedel_coverage 0.000
_reflns_number_gt 4293
_reflns_number_total 5898
_reflns_threshold_expression 'I > 2\s(I)'
_cod_data_source_file d3cc03975g2.cif
_cod_data_source_block NC61_1
_cod_original_cell_volume 3350.8(13)
_cod_original_sg_symbol_H-M 'P 21/n'
_cod_database_code 7132089
_shelx_shelxl_version_number 2018/3
_shelx_space_group_comment
;
The symmetry employed for this shelxl refinement is uniquely defined
by the following loop, which should always be used as a source of
symmetry information in preference to the above space-group names.
They are only intended as comments.
;
_shelx_estimated_absorpt_t_min 0.974
_shelx_estimated_absorpt_t_max 0.987

loop_
_space_group_symop_operation_xyz
'x, y, z'
'-x+1/2, y+1/2, -z+1/2'
'-x, -y, -z'
'x-1/2, -y-1/2, z-1/2'

loop_
_atom_site_label
_atom_site_type_symbol
_atom_site_fract_x
_atom_site_fract_y
_atom_site_fract_z
_atom_site_U_iso_or_equiv
_atom_site_adp_type
_atom_site_occupancy
_atom_site_site_symmetry_order
_atom_site_calc_flag
_atom_site_refinement_flags_posn
_atom_site_refinement_flags_adp
_atom_site_refinement_flags_occupancy
_atom_site_disorder_assembly
_atom_site_disorder_group
N1 N 0.30405(17) 0.54382(11) 0.16274(10) 0.0542(5) Uani 1 1 d . . . . .
N2 N 0.35562(17) 0.47798(11) 0.26548(10) 0.0533(5) Uani 1 1 d . . . . .
N3 N 0.59374(17) 0.59388(10) 0.26016(10) 0.0511(5) Uani 1 1 d . . . . .
C1 C 0.5391(2) 0.52608(12) 0.22311(11) 0.0458(5) Uani 1 1 d . . . . .
C2 C 0.4029(2) 0.51641(12) 0.21696(12) 0.0474(5) Uani 1 1 d . . . . .
C3 C 0.2236(2) 0.48202(16) 0.24186(15) 0.0661(7) Uani 1 1 d . . . . .
C4 C 0.1916(2) 0.52260(16) 0.17792(15) 0.0657(7) Uani 1 1 d . . . . .
C5 C 0.4369(3) 0.43508(15) 0.33007(13) 0.0645(7) Uani 1 1 d D U . . .
H5 H 0.524982 0.443639 0.329320 0.077 Uiso 0.48(7) 1 calc R U P A 1
H5' H 0.524454 0.440094 0.327177 0.077 Uiso 0.52(7) 1 calc R U P A 2
C6 C 0.419(4) 0.3458(7) 0.333(2) 0.098(6) Uani 0.48(7) 1 d D U P A 1
H6A H 0.343463 0.334505 0.346763 0.148 Uiso 0.48(7) 1 calc R U P A 1
H6B H 0.491370 0.322877 0.367915 0.148 Uiso 0.48(7) 1 calc R U P A 1
H6C H 0.411824 0.323534 0.285080 0.148 Uiso 0.48(7) 1 calc R U P A 1
C7 C 0.422(3) 0.479(2) 0.3982(12) 0.094(5) Uani 0.48(7) 1 d D U P A 1
H7A H 0.335213 0.475127 0.399580 0.141 Uiso 0.48(7) 1 calc R U P A 1
H7B H 0.444929 0.533590 0.396161 0.141 Uiso 0.48(7) 1 calc R U P A 1
H7C H 0.476595 0.454617 0.441640 0.141 Uiso 0.48(7) 1 calc R U P A 1
C6' C 0.402(3) 0.3472(6) 0.3179(18) 0.085(4) Uani 0.52(7) 1 d D U P A 2
H6D H 0.314646 0.339846 0.316627 0.127 Uiso 0.52(7) 1 calc R U P A 2
H6E H 0.455412 0.316412 0.357298 0.127 Uiso 0.52(7) 1 calc R U P A 2
H6F H 0.414560 0.330162 0.272120 0.127 Uiso 0.52(7) 1 calc R U P A 2
C7' C 0.437(3) 0.4656(18) 0.4052(10) 0.092(5) Uani 0.52(7) 1 d D U P A 2
H7D H 0.449824 0.522165 0.407094 0.137 Uiso 0.52(7) 1 calc R U P A 2
H7E H 0.504742 0.440539 0.441995 0.137 Uiso 0.52(7) 1 calc R U P A 2
H7F H 0.357179 0.453425 0.414084 0.137 Uiso 0.52(7) 1 calc R U P A 2
C8 C 0.3208(3) 0.58617(16) 0.09727(14) 0.0698(7) Uani 1 1 d D U . . .
H8 H 0.411641 0.584445 0.100604 0.084 Uiso 0.68(6) 1 calc R U P B 1
H8' H 0.413052 0.592910 0.107989 0.084 Uiso 0.32(6) 1 calc R U P B 2
C9 C 0.2507(19) 0.5432(10) 0.0268(7) 0.088(3) Uani 0.68(6) 1 d D U P B 1
H9A H 0.161790 0.555942 0.014445 0.132 Uiso 0.68(6) 1 calc R U P B 1
H9B H 0.261737 0.486787 0.033832 0.132 Uiso 0.68(6) 1 calc R U P B 1
H9C H 0.284581 0.559730 -0.012384 0.132 Uiso 0.68(6) 1 calc R U P B 1
C10 C 0.281(3) 0.6730(7) 0.0892(15) 0.099(4) Uani 0.68(6) 1 d D U P B 1
H10A H 0.189682 0.676454 0.076412 0.148 Uiso 0.68(6) 1 calc R U P B 1
H10B H 0.310513 0.697159 0.051213 0.148 Uiso 0.68(6) 1 calc R U P B 1
H10C H 0.316881 0.700243 0.134762 0.148 Uiso 0.68(6) 1 calc R U P B 1
C9' C 0.285(5) 0.533(2) 0.0290(17) 0.106(8) Uani 0.32(6) 1 d D U P B 2
H9D H 0.337486 0.486191 0.037834 0.159 Uiso 0.32(6) 1 calc R U P B 2
H9E H 0.298598 0.561654 -0.012027 0.159 Uiso 0.32(6) 1 calc R U P B 2
H9F H 0.197373 0.517980 0.018278 0.159 Uiso 0.32(6) 1 calc R U P B 2
C10' C 0.271(6) 0.6702(15) 0.105(3) 0.094(7) Uani 0.32(6) 1 d D U P B 2
H10D H 0.294266 0.705370 0.071139 0.141 Uiso 0.32(6) 1 calc R U P B 2
H10E H 0.308631 0.689006 0.154437 0.141 Uiso 0.32(6) 1 calc R U P B 2
H10F H 0.180498 0.668916 0.095223 0.141 Uiso 0.32(6) 1 calc R U P B 2
C11 C 0.1356(3) 0.4452(2) 0.2809(2) 0.1050(12) Uani 1 1 d . . . . .
H11A H 0.053416 0.469788 0.264346 0.158 Uiso 1 1 calc R U . . .
H11B H 0.169578 0.452978 0.332888 0.158 Uiso 1 1 calc R U . . .
H11C H 0.127800 0.389220 0.270392 0.158 Uiso 1 1 calc R U . . .
C12 C 0.0608(3) 0.5395(2) 0.1289(2) 0.1017(11) Uani 1 1 d . . . . .
H12A H 0.039772 0.501279 0.089713 0.152 Uiso 1 1 calc R U . . .
H12B H 0.058669 0.592034 0.108774 0.152 Uiso 1 1 calc R U . . .
H12C H 0.000332 0.535921 0.156848 0.152 Uiso 1 1 calc R U . . .
C13 C 0.60022(19) 0.46254(12) 0.19506(11) 0.0447(5) Uani 1 1 d . . . . .
C14 C 0.7321(2) 0.45407(14) 0.20390(14) 0.0593(6) Uani 1 1 d . . . . .
H14 H 0.787810 0.492544 0.229950 0.071 Uiso 1 1 calc R U . . .
C15 C 0.7798(2) 0.39015(15) 0.17481(15) 0.0670(7) Uani 1 1 d . . . . .
H15 H 0.867046 0.386721 0.181390 0.080 Uiso 1 1 calc R U . . .
C16 C 0.7026(3) 0.33166(14) 0.13659(14) 0.0648(7) Uani 1 1 d . . . . .
H16 H 0.736263 0.288720 0.117420 0.078 Uiso 1 1 calc R U . . .
C17 C 0.5734(3) 0.33773(14) 0.12705(14) 0.0641(7) Uani 1 1 d . . . . .
H17 H 0.519440 0.298304 0.101292 0.077 Uiso 1 1 calc R U . . .
C18 C 0.5236(2) 0.40112(13) 0.15503(13) 0.0565(6) Uani 1 1 d . . . . .
H18 H 0.435978 0.403715 0.147322 0.068 Uiso 1 1 calc R U . . .
C19 C 0.5198(3) 0.65294(15) 0.28641(15) 0.0684(7) Uani 1 1 d . . . . .
H19A H 0.504393 0.698013 0.254006 0.103 Uiso 1 1 calc R U . . .
H19B H 0.566103 0.669674 0.334959 0.103 Uiso 1 1 calc R U . . .
H19C H 0.440023 0.630122 0.287582 0.103 Uiso 1 1 calc R U . . .
C20 C 0.7244(2) 0.61644(13) 0.26951(13) 0.0544(6) Uani 1 1 d . . . . .
C21 C 0.7563(3) 0.65627(14) 0.21244(15) 0.0652(7) Uani 1 1 d . . . . .
C22 C 0.8831(3) 0.67424(19) 0.2224(2) 0.0899(10) Uani 1 1 d . . . . .
H22 H 0.907833 0.698914 0.184679 0.108 Uiso 1 1 calc R U . . .
C23 C 0.9729(3) 0.6563(2) 0.2867(3) 0.1011(12) Uani 1 1 d . . . . .
H23 H 1.057761 0.668821 0.291995 0.121 Uiso 1 1 calc R U . . .
C24 C 0.9398(3) 0.62033(19) 0.3431(2) 0.0875(9) Uani 1 1 d . . . . .
H24 H 1.002293 0.609140 0.386553 0.105 Uiso 1 1 calc R U . . .
C25 C 0.8135(2) 0.60009(14) 0.33670(15) 0.0656(7) Uani 1 1 d . . . . .
C26 C 0.6582(3) 0.67924(17) 0.14209(16) 0.0786(8) Uani 1 1 d D U . . .
H26 H 0.574352 0.669642 0.149335 0.094 Uiso 0.84(4) 1 calc R U P C 1
H26' H 0.577962 0.653273 0.141732 0.094 Uiso 0.16(4) 1 calc R U P C 2
C27 C 0.6663(16) 0.6292(7) 0.0765(5) 0.103(2) Uani 0.84(4) 1 d D U P C 1
H27A H 0.600106 0.644994 0.033756 0.154 Uiso 0.84(4) 1 calc R U P C 1
H27B H 0.656155 0.574009 0.086576 0.154 Uiso 0.84(4) 1 calc R U P C 1
H27C H 0.747629 0.637137 0.067787 0.154 Uiso 0.84(4) 1 calc R U P C 1
C28 C 0.6655(17) 0.7681(4) 0.1252(8) 0.122(3) Uani 0.84(4) 1 d D U P C 1
H28A H 0.657319 0.798930 0.166228 0.182 Uiso 0.84(4) 1 calc R U P C 1
H28B H 0.597919 0.781591 0.082343 0.182 Uiso 0.84(4) 1 calc R U P C 1
H28C H 0.745938 0.779444 0.116449 0.182 Uiso 0.84(4) 1 calc R U P C 1
C27' C 0.708(7) 0.640(4) 0.082(3) 0.101(9) Uani 0.16(4) 1 d D U P C 2
H27D H 0.718465 0.583563 0.091623 0.152 Uiso 0.16(4) 1 calc R U P C 2
H27E H 0.788614 0.662622 0.082698 0.152 Uiso 0.16(4) 1 calc R U P C 2
H27F H 0.648314 0.648103 0.034946 0.152 Uiso 0.16(4) 1 calc R U P C 2
C28' C 0.635(7) 0.7700(11) 0.137(4) 0.097(9) Uani 0.16(4) 1 d D U P C 2
H28D H 0.714320 0.797388 0.155388 0.145 Uiso 0.16(4) 1 calc R U P C 2
H28E H 0.578851 0.784241 0.165926 0.145 Uiso 0.16(4) 1 calc R U P C 2
H28F H 0.596605 0.784641 0.086767 0.145 Uiso 0.16(4) 1 calc R U P C 2
C29 C 0.7773(3) 0.56056(17) 0.39969(16) 0.0827(9) Uani 1 1 d D U . . .
H29 H 0.686396 0.547443 0.384659 0.099 Uiso 0.40(6) 1 calc R U P D 1
H29' H 0.684029 0.560805 0.385643 0.099 Uiso 0.60(6) 1 calc R U P D 2
C30 C 0.858(4) 0.4827(14) 0.4123(18) 0.109(6) Uani 0.40(6) 1 d D U P D 1
H30A H 0.946408 0.495850 0.424181 0.163 Uiso 0.40(6) 1 calc R U P D 1
H30B H 0.834581 0.450992 0.368427 0.163 Uiso 0.40(6) 1 calc R U P D 1
H30C H 0.841500 0.453161 0.452075 0.163 Uiso 0.40(6) 1 calc R U P D 1
C31 C 0.812(4) 0.603(2) 0.4747(14) 0.097(6) Uani 0.40(6) 1 d D U P D 1
H31A H 0.902723 0.602217 0.495443 0.146 Uiso 0.40(6) 1 calc R U P D 1
H31B H 0.772596 0.575545 0.507045 0.146 Uiso 0.40(6) 1 calc R U P D 1
H31C H 0.782477 0.656757 0.468367 0.146 Uiso 0.40(6) 1 calc R U P D 1
C30' C 0.816(3) 0.4730(7) 0.4145(15) 0.122(5) Uani 0.60(6) 1 d D U P D 2
H30D H 0.779532 0.442109 0.371104 0.182 Uiso 0.60(6) 1 calc R U P D 2
H30E H 0.786171 0.453358 0.454132 0.182 Uiso 0.60(6) 1 calc R U P D 2
H30F H 0.907228 0.468703 0.427491 0.182 Uiso 0.60(6) 1 calc R U P D 2
C31' C 0.819(3) 0.6155(15) 0.4668(9) 0.112(5) Uani 0.60(6) 1 d D U P D 2
H31D H 0.810744 0.588046 0.509542 0.167 Uiso 0.60(6) 1 calc R U P D 2
H31E H 0.766551 0.662250 0.458674 0.167 Uiso 0.60(6) 1 calc R U P D 2
H31F H 0.906332 0.630736 0.474152 0.167 Uiso 0.60(6) 1 calc R U P D 2
S1 S 0.4539(3) 0.7743(3) 0.4489(2) 0.1239(15) Uani 0.427(4) 1 d D U P E 1
O1 O 0.4637(11) 0.8110(6) 0.3737(6) 0.138(3) Uani 0.427(4) 1 d D U P E 1
O2 O 0.5345(8) 0.7079(6) 0.4626(5) 0.155(4) Uani 0.427(4) 1 d D U P E 1
O3 O 0.4434(8) 0.8286(7) 0.4995(6) 0.150(3) Uani 0.427(4) 1 d D U P E 1
C32 C 0.3098(8) 0.7271(6) 0.4165(6) 0.101(2) Uani 0.427(4) 1 d D U P E 1
F1 F 0.2937(5) 0.6775(5) 0.3640(5) 0.140(3) Uani 0.427(4) 1 d D U P E 1
F2 F 0.2192(8) 0.7865(7) 0.4018(6) 0.195(3) Uani 0.427(4) 1 d D U P E 1
F3 F 0.3017(11) 0.6897(6) 0.4809(5) 0.180(3) Uani 0.427(4) 1 d D U P E 1
S1' S 0.3732(4) 0.8028(2) 0.3981(3) 0.1169(13) Uani 0.391(4) 1 d D U P F 2
O1' O 0.5194(7) 0.7973(8) 0.4143(6) 0.141(3) Uani 0.391(4) 1 d D U P F 2
O2' O 0.3061(8) 0.7529(7) 0.3336(4) 0.135(3) Uani 0.391(4) 1 d D U P F 2
O3' O 0.3138(12) 0.8645(6) 0.4148(7) 0.160(4) Uani 0.391(4) 1 d D U P F 2
C32' C 0.3480(13) 0.7251(8) 0.4532(8) 0.120(3) Uani 0.391(4) 1 d D U P F 2
F1' F 0.4076(12) 0.6609(5) 0.4475(6) 0.178(3) Uani 0.391(4) 1 d D U P F 2
F2' F 0.4130(10) 0.7515(8) 0.5273(4) 0.168(3) Uani 0.391(4) 1 d D U P F 2
F3' F 0.2234(7) 0.7214(6) 0.4454(5) 0.135(3) Uani 0.391(4) 1 d D U P F 2
S1" S 0.4155(10) 0.7296(5) 0.4626(4) 0.110(3) Uani 0.181(4) 1 d D U P G 3
O2" O 0.3039(18) 0.6747(10) 0.4165(12) 0.116(5) Uani 0.181(4) 1 d D U P G 3
O1" O 0.5031(16) 0.6759(8) 0.4594(9) 0.085(4) Uani 0.181(4) 1 d D U P G 3
O3" O 0.4571(17) 0.7796(9) 0.5267(8) 0.081(4) Uani 0.181(4) 1 d D U P G 3
C32" C 0.3831(19) 0.8118(10) 0.4087(10) 0.091(4) Uani 0.181(4) 1 d D U P G 3
F1" F 0.2660(12) 0.8412(8) 0.3866(9) 0.106(4) Uani 0.181(4) 1 d D U P G 3
F2" F 0.382(2) 0.7952(10) 0.3354(8) 0.122(4) Uani 0.181(4) 1 d D U P G 3
F3" F 0.4559(18) 0.8658(8) 0.4512(10) 0.155(6) Uani 0.181(4) 1 d D U P G 3

loop_
_atom_site_aniso_label
_atom_site_aniso_U_11
_atom_site_aniso_U_22
_atom_site_aniso_U_33
_atom_site_aniso_U_23
_atom_site_aniso_U_13
_atom_site_aniso_U_12
N1 0.0487(11) 0.0607(11) 0.0521(11) 0.0010(9) 0.0122(9) 0.0075(9)
N2 0.0490(11) 0.0626(12) 0.0507(11) 0.0005(9) 0.0178(9) 0.0002(9)
N3 0.0511(11) 0.0473(10) 0.0547(11) -0.0098(8) 0.0148(8) -0.0010(8)
C1 0.0469(12) 0.0449(11) 0.0462(12) -0.0021(9) 0.0139(9) -0.0005(9)
C2 0.0481(12) 0.0482(12) 0.0465(12) -0.0027(9) 0.0145(10) 0.0025(9)
C3 0.0513(14) 0.0800(17) 0.0721(17) -0.0043(14) 0.0257(13) -0.0008(12)
C4 0.0438(13) 0.0810(17) 0.0708(17) -0.0055(14) 0.0136(12) 0.0063(12)
C5 0.0659(15) 0.0747(16) 0.0533(14) 0.0095(12) 0.0175(12) 0.0014(13)
C6 0.123(11) 0.083(6) 0.073(10) 0.007(6) 0.002(8) -0.008(7)
C7 0.135(12) 0.099(9) 0.040(5) 0.008(5) 0.012(6) -0.014(10)
C6' 0.100(8) 0.070(5) 0.079(9) 0.026(4) 0.017(8) 0.016(5)
C7' 0.118(8) 0.100(9) 0.063(7) 0.007(6) 0.035(7) 0.027(7)
C8 0.0698(16) 0.0750(17) 0.0603(15) 0.0145(13) 0.0115(13) 0.0060(13)
C9 0.107(7) 0.100(5) 0.053(4) 0.006(3) 0.017(4) 0.008(5)
C10 0.113(6) 0.077(4) 0.098(10) 0.025(4) 0.017(6) 0.014(4)
C9' 0.120(18) 0.125(13) 0.059(8) 0.001(7) 0.005(10) 0.007(11)
C10' 0.109(14) 0.069(7) 0.084(13) 0.034(7) -0.004(12) 0.007(7)
C11 0.0696(19) 0.142(3) 0.118(3) 0.016(2) 0.0491(19) -0.007(2)
C12 0.0525(16) 0.138(3) 0.106(3) 0.006(2) 0.0092(16) 0.0160(18)
C13 0.0470(12) 0.0421(11) 0.0451(12) 0.0011(9) 0.0132(9) -0.0011(9)
C14 0.0501(13) 0.0527(13) 0.0744(16) -0.0128(12) 0.0164(12) -0.0026(11)
C15 0.0555(14) 0.0616(15) 0.0863(19) -0.0080(13) 0.0241(13) 0.0081(12)
C16 0.0766(18) 0.0498(13) 0.0712(17) -0.0073(12) 0.0260(14) 0.0096(12)
C17 0.0746(17) 0.0469(13) 0.0698(16) -0.0138(11) 0.0187(13) -0.0076(12)
C18 0.0511(13) 0.0522(13) 0.0664(15) -0.0074(11) 0.0171(11) -0.0049(10)
C19 0.0752(17) 0.0612(15) 0.0716(17) -0.0187(13) 0.0255(14) 0.0063(13)
C20 0.0566(14) 0.0424(11) 0.0641(15) -0.0156(10) 0.0167(11) -0.0077(10)
C21 0.0773(17) 0.0496(13) 0.0760(18) -0.0133(12) 0.0334(14) -0.0116(12)
C22 0.088(2) 0.083(2) 0.111(3) -0.0178(18) 0.048(2) -0.0274(17)
C23 0.071(2) 0.097(2) 0.142(3) -0.033(2) 0.041(2) -0.0294(18)
C24 0.0624(17) 0.0782(19) 0.108(3) -0.0253(18) 0.0015(17) -0.0093(15)
C25 0.0610(15) 0.0501(13) 0.0776(18) -0.0129(12) 0.0064(13) -0.0059(11)
C26 0.101(2) 0.0705(17) 0.0708(18) 0.0040(14) 0.0351(16) -0.0086(15)
C27 0.145(7) 0.097(4) 0.072(3) -0.005(3) 0.041(4) -0.017(4)
C28 0.177(9) 0.078(3) 0.121(7) 0.016(3) 0.061(5) 0.013(4)
C27' 0.15(2) 0.088(15) 0.072(13) 0.001(11) 0.037(13) -0.006(16)
C28' 0.134(19) 0.070(9) 0.091(17) 0.014(11) 0.039(15) -0.019(12)
C29 0.0825(19) 0.0746(18) 0.0740(19) 0.0113(14) -0.0059(15) -0.0055(15)
C30 0.161(14) 0.060(6) 0.089(8) 0.015(5) 0.010(10) -0.012(7)
C31 0.106(10) 0.088(10) 0.092(10) 0.002(8) 0.019(8) -0.008(7)
C30' 0.140(11) 0.076(5) 0.132(8) 0.020(5) 0.011(8) -0.006(6)
C31' 0.169(12) 0.098(8) 0.061(5) 0.006(4) 0.022(6) 0.000(7)
S1 0.0855(18) 0.151(3) 0.143(3) -0.073(2) 0.0442(19) -0.047(2)
O1 0.112(6) 0.139(6) 0.182(7) -0.004(6) 0.073(6) -0.020(5)
O2 0.105(5) 0.198(8) 0.141(6) -0.054(6) -0.001(4) 0.092(6)
O3 0.127(5) 0.159(7) 0.174(7) -0.098(6) 0.059(5) -0.039(5)
C32 0.073(4) 0.130(6) 0.114(5) -0.062(4) 0.050(4) -0.014(4)
F1 0.079(3) 0.176(6) 0.166(5) -0.116(5) 0.035(3) -0.040(3)
F2 0.107(4) 0.221(8) 0.231(7) -0.054(6) 0.003(5) 0.069(5)
F3 0.181(7) 0.210(7) 0.189(7) 0.027(5) 0.121(6) -0.035(6)
S1' 0.108(2) 0.114(2) 0.145(3) 0.030(2) 0.064(2) 0.0394(19)
O1' 0.105(5) 0.197(8) 0.145(7) -0.028(6) 0.074(5) -0.057(5)
O2' 0.102(5) 0.178(7) 0.117(5) -0.005(5) 0.020(4) 0.021(5)
O3' 0.184(8) 0.113(6) 0.194(8) -0.001(5) 0.073(7) 0.042(6)
C32' 0.093(6) 0.134(6) 0.147(6) -0.001(6) 0.057(6) -0.016(5)
F1' 0.212(8) 0.119(5) 0.218(7) 0.020(5) 0.081(7) 0.044(6)
F2' 0.167(7) 0.252(9) 0.088(4) 0.024(5) 0.040(4) 0.046(6)
F3' 0.094(4) 0.172(7) 0.150(6) -0.032(5) 0.053(4) -0.037(4)
S1" 0.131(6) 0.096(4) 0.098(4) -0.003(3) 0.026(4) 0.040(4)
O2" 0.123(8) 0.096(8) 0.100(9) 0.022(7) -0.016(8) 0.007(7)
O1" 0.115(9) 0.052(6) 0.068(7) 0.018(5) -0.006(7) 0.036(6)
O3" 0.091(8) 0.072(7) 0.081(7) -0.010(5) 0.026(6) -0.015(6)
C32" 0.091(7) 0.062(6) 0.114(6) -0.003(6) 0.018(7) 0.039(6)
F1" 0.077(6) 0.061(7) 0.157(9) 0.022(6) -0.003(6) 0.036(5)
F2" 0.148(10) 0.114(8) 0.102(7) 0.018(6) 0.031(7) 0.007(8)
F3" 0.159(9) 0.098(7) 0.168(10) -0.013(7) -0.018(9) -0.026(7)

loop_
_atom_type_symbol
_atom_type_description
_atom_type_scat_dispersion_real
_atom_type_scat_dispersion_imag
_atom_type_scat_source
C C 0.0033 0.0016 'International Tables Vol C Tables 4.2.6.8 and 6.1.1.4'
H H 0.0000 0.0000 'International Tables Vol C Tables 4.2.6.8 and 6.1.1.4'
N N 0.0061 0.0033 'International Tables Vol C Tables 4.2.6.8 and 6.1.1.4'
O O 0.0106 0.0060 'International Tables Vol C Tables 4.2.6.8 and 6.1.1.4'
F F 0.0171 0.0103 'International Tables Vol C Tables 4.2.6.8 and 6.1.1.4'
S S 0.1246 0.1234 'International Tables Vol C Tables 4.2.6.8 and 6.1.1.4'

loop_
_geom_angle_atom_site_label_1
_geom_angle_atom_site_label_2
_geom_angle_atom_site_label_3
_geom_angle
_geom_angle_site_symmetry_1
_geom_angle_site_symmetry_3
_geom_angle_publ_flag
C2 N1 C4 108.9(2) . . ?
C2 N1 C8 122.67(19) . . ?
C4 N1 C8 128.4(2) . . ?
C2 N2 C3 108.84(19) . . ?
C2 N2 C5 122.89(19) . . ?
C3 N2 C5 128.2(2) . . ?
C1 N3 C20 123.45(17) . . ?
C1 N3 C19 122.21(19) . . ?
C20 N3 C19 114.04(18) . . ?
N3 C1 C13 128.27(19) . . ?
N3 C1 C2 114.51(17) . . ?
C13 C1 C2 117.07(18) . . ?
N2 C2 N1 107.79(18) . . ?
N2 C2 C1 125.24(19) . . ?
N1 C2 C1 126.97(19) . . ?
C4 C3 N2 107.3(2) . . ?
C4 C3 C11 127.6(3) . . ?
N2 C3 C11 125.0(3) . . ?
C3 C4 N1 107.2(2) . . ?
C3 C4 C12 127.9(3) . . ?
N1 C4 C12 124.8(3) . . ?
N2 C5 C7' 117.1(12) . . ?
N2 C5 C6 117.2(15) . . ?
N2 C5 C6' 106.2(12) . . ?
C7' C5 C6' 113.9(15) . . ?
N2 C5 C7 106.4(14) . . ?
C6 C5 C7 113.6(17) . . ?
N1 C8 C10 116.4(11) . . ?
N1 C8 C9 110.9(8) . . ?
C10 C8 C9 107.9(15) . . ?
N1 C8 C9' 111.5(19) . . ?
N1 C8 C10' 103.2(19) . . ?
C9' C8 C10' 127(3) . . ?
C18 C13 C14 115.06(19) . . ?
C18 C13 C1 118.30(19) . . ?
C14 C13 C1 126.64(19) . . ?
C15 C14 C13 121.5(2) . . ?
C16 C15 C14 121.8(2) . . ?
C15 C16 C17 118.4(2) . . ?
C18 C17 C16 120.9(2) . . ?
C17 C18 C13 122.4(2) . . ?
C25 C20 C21 122.6(2) . . ?
C25 C20 N3 118.3(2) . . ?
C21 C20 N3 119.1(2) . . ?
C22 C21 C20 117.4(3) . . ?
C22 C21 C26 120.1(3) . . ?
C20 C21 C26 122.5(2) . . ?
C23 C22 C21 121.1(3) . . ?
C24 C23 C22 120.9(3) . . ?
C23 C24 C25 121.0(3) . . ?
C24 C25 C20 116.9(3) . . ?
C24 C25 C29 120.8(3) . . ?
C20 C25 C29 122.3(2) . . ?
C21 C26 C27 113.0(6) . . ?
C21 C26 C28 111.6(6) . . ?
C27 C26 C28 110.3(7) . . ?
C21 C26 C27' 103(3) . . ?
C21 C26 C28' 112(3) . . ?
C27' C26 C28' 118(3) . . ?
C25 C29 C31' 107.9(11) . . ?
C25 C29 C30' 116.3(12) . . ?
C31' C29 C30' 115.0(14) . . ?
C25 C29 C31 118.4(17) . . ?
C25 C29 C30 103.1(15) . . ?
C31 C29 C30 105(2) . . ?
O3 S1 O2 125.6(7) . . ?
O3 S1 O1 114.6(7) . . ?
O2 S1 O1 106.1(6) . . ?
O3 S1 C32 108.2(5) . . ?
O2 S1 C32 99.5(6) . . ?
O1 S1 C32 98.3(6) . . ?
F1 C32 F2 112.6(9) . . ?
F1 C32 F3 111.1(10) . . ?
F2 C32 F3 106.4(8) . . ?
F1 C32 S1 119.6(6) . . ?
F2 C32 S1 105.9(8) . . ?
F3 C32 S1 99.9(8) . . ?
O3' S1' O2' 118.6(7) . . ?
O3' S1' O1' 123.8(7) . . ?
O2' S1' O1' 111.9(5) . . ?
O3' S1' C32' 105.9(7) . . ?
O2' S1' C32' 86.9(7) . . ?
O1' S1' C32' 99.6(6) . . ?
F1' C32' F3' 118.8(12) . . ?
F1' C32' F2' 102.5(11) . . ?
F3' C32' F2' 109.3(10) . . ?
F1' C32' S1' 114.1(9) . . ?
F3' C32' S1' 107.4(10) . . ?
F2' C32' S1' 103.5(9) . . ?
O1" S1" O3" 111.9(11) . . ?
O1" S1" O2" 92.0(11) . . ?
O3" S1" O2" 144.7(15) . . ?
O1" S1" C32" 123.8(12) . . ?
O3" S1" C32" 89.8(10) . . ?
O2" S1" C32" 98.3(9) . . ?
F3" C32" F1" 107.5(15) . . ?
F3" C32" F2" 125(2) . . ?
F1" C32" F2" 91.4(14) . . ?
F3" C32" S1" 101.8(12) . . ?
F1" C32" S1" 120.9(16) . . ?
F2" C32" S1" 112.0(12) . . ?

loop_
_geom_bond_atom_site_label_1
_geom_bond_atom_site_label_2
_geom_bond_distance
_geom_bond_site_symmetry_2
_geom_bond_publ_flag
N1 C2 1.347(3) . ?
N1 C4 1.388(3) . ?
N1 C8 1.487(3) . ?
N2 C2 1.342(3) . ?
N2 C3 1.390(3) . ?
N2 C5 1.483(3) . ?
N3 C1 1.383(3) . ?
N3 C20 1.443(3) . ?
N3 C19 1.455(3) . ?
C1 C13 1.439(3) . ?
C1 C2 1.472(3) . ?
C3 C4 1.349(4) . ?
C3 C11 1.504(4) . ?
C4 C12 1.498(4) . ?
C5 C7' 1.513(10) . ?
C5 C6 1.515(12) . ?
C5 C6' 1.526(10) . ?
C5 C7 1.534(11) . ?
C8 C10 1.519(9) . ?
C8 C9 1.523(8) . ?
C8 C9' 1.531(14) . ?
C8 C10' 1.535(14) . ?
C13 C18 1.410(3) . ?
C13 C14 1.413(3) . ?
C14 C15 1.376(3) . ?
C15 C16 1.365(4) . ?
C16 C17 1.378(4) . ?
C17 C18 1.370(3) . ?
C20 C25 1.397(4) . ?
C20 C21 1.398(3) . ?
C21 C22 1.382(4) . ?
C21 C26 1.509(4) . ?
C22 C23 1.368(5) . ?
C23 C24 1.366(5) . ?
C24 C25 1.396(4) . ?
C25 C29 1.515(4) . ?
C26 C27 1.525(6) . ?
C26 C28 1.534(6) . ?
C26 C27' 1.544(15) . ?
C26 C28' 1.545(15) . ?
C29 C31' 1.535(10) . ?
C29 C30' 1.536(10) . ?
C29 C31 1.538(13) . ?
C29 C30 1.558(13) . ?
S1 O3 1.353(7) . ?
S1 O2 1.401(8) . ?
S1 O1 1.585(9) . ?
S1 C32 1.718(9) . ?
C32 F1 1.271(9) . ?
C32 F2 1.380(12) . ?
C32 F3 1.400(12) . ?
S1' O3' 1.310(8) . ?
S1' O2' 1.494(9) . ?
S1' O1' 1.547(8) . ?
S1' C32' 1.743(12) . ?
C32' F1' 1.282(13) . ?
C32' F3' 1.332(13) . ?
C32' F2' 1.454(15) . ?
S1" O1" 1.331(13) . ?
S1" O3" 1.443(12) . ?
S1" O2" 1.583(14) . ?
S1" C32" 1.695(15) . ?
C32" F3" 1.323(17) . ?
C32" F1" 1.327(18) . ?
C32" F2" 1.416(18) . ?

loop_
_geom_torsion_atom_site_label_1
_geom_torsion_atom_site_label_2
_geom_torsion_atom_site_label_3
_geom_torsion_atom_site_label_4
_geom_torsion
_geom_torsion_site_symmetry_1
_geom_torsion_site_symmetry_2
_geom_torsion_site_symmetry_3
_geom_torsion_site_symmetry_4
_geom_torsion_publ_flag
C20 N3 C1 C13 7.5(3) . . . . ?
C19 N3 C1 C13 -179.1(2) . . . . ?
C20 N3 C1 C2 -177.2(2) . . . . ?
C19 N3 C1 C2 -3.8(3) . . . . ?
C3 N2 C2 N1 -0.7(2) . . . . ?
C5 N2 C2 N1 175.70(19) . . . . ?
C3 N2 C2 C1 179.3(2) . . . . ?
C5 N2 C2 C1 -4.3(3) . . . . ?
C4 N1 C2 N2 0.5(2) . . . . ?
C8 N1 C2 N2 -176.9(2) . . . . ?
C4 N1 C2 C1 -179.5(2) . . . . ?
C8 N1 C2 C1 3.1(3) . . . . ?
N3 C1 C2 N2 -90.3(3) . . . . ?
C13 C1 C2 N2 85.5(3) . . . . ?
N3 C1 C2 N1 89.7(3) . . . . ?
C13 C1 C2 N1 -94.5(3) . . . . ?
C2 N2 C3 C4 0.7(3) . . . . ?
C5 N2 C3 C4 -175.5(2) . . . . ?
C2 N2 C3 C11 179.2(3) . . . . ?
C5 N2 C3 C11 3.0(4) . . . . ?
N2 C3 C4 N1 -0.4(3) . . . . ?
C11 C3 C4 N1 -178.8(3) . . . . ?
N2 C3 C4 C12 176.8(3) . . . . ?
C11 C3 C4 C12 -1.6(5) . . . . ?
C2 N1 C4 C3 0.0(3) . . . . ?
C8 N1 C4 C3 177.2(2) . . . . ?
C2 N1 C4 C12 -177.4(3) . . . . ?
C8 N1 C4 C12 -0.2(4) . . . . ?
C2 N2 C5 C7' 116.8(13) . . . . ?
C3 N2 C5 C7' -67.5(14) . . . . ?
C2 N2 C5 C6 -116.1(16) . . . . ?
C3 N2 C5 C6 59.7(16) . . . . ?
C2 N2 C5 C6' -114.8(11) . . . . ?
C3 N2 C5 C6' 61.0(11) . . . . ?
C2 N2 C5 C7 115.6(13) . . . . ?
C3 N2 C5 C7 -68.7(13) . . . . ?
C2 N1 C8 C10 -114.5(13) . . . . ?
C4 N1 C8 C10 68.6(13) . . . . ?
C2 N1 C8 C9 121.7(9) . . . . ?
C4 N1 C8 C9 -55.2(9) . . . . ?
C2 N1 C8 C9' 105(2) . . . . ?
C4 N1 C8 C9' -72(2) . . . . ?
C2 N1 C8 C10' -115(2) . . . . ?
C4 N1 C8 C10' 68(2) . . . . ?
N3 C1 C13 C18 -176.3(2) . . . . ?
C2 C1 C13 C18 8.5(3) . . . . ?
N3 C1 C13 C14 4.3(4) . . . . ?
C2 C1 C13 C14 -170.9(2) . . . . ?
C18 C13 C14 C15 0.2(3) . . . . ?
C1 C13 C14 C15 179.6(2) . . . . ?
C13 C14 C15 C16 -0.5(4) . . . . ?
C14 C15 C16 C17 0.3(4) . . . . ?
C15 C16 C17 C18 0.2(4) . . . . ?
C16 C17 C18 C13 -0.5(4) . . . . ?
C14 C13 C18 C17 0.3(3) . . . . ?
C1 C13 C18 C17 -179.2(2) . . . . ?
C1 N3 C20 C25 -100.3(3) . . . . ?
C19 N3 C20 C25 85.8(3) . . . . ?
C1 N3 C20 C21 82.1(3) . . . . ?
C19 N3 C20 C21 -91.8(3) . . . . ?
C25 C20 C21 C22 4.9(4) . . . . ?
N3 C20 C21 C22 -177.6(2) . . . . ?
C25 C20 C21 C26 -175.4(2) . . . . ?
N3 C20 C21 C26 2.2(3) . . . . ?
C20 C21 C22 C23 -2.4(4) . . . . ?
C26 C21 C22 C23 177.8(3) . . . . ?
C21 C22 C23 C24 -0.2(5) . . . . ?
C22 C23 C24 C25 0.6(5) . . . . ?
C23 C24 C25 C20 1.7(4) . . . . ?
C23 C24 C25 C29 -179.7(3) . . . . ?
C21 C20 C25 C24 -4.5(3) . . . . ?
N3 C20 C25 C24 178.0(2) . . . . ?
C21 C20 C25 C29 176.9(2) . . . . ?
N3 C20 C25 C29 -0.6(3) . . . . ?
C22 C21 C26 C27 71.6(7) . . . . ?
C20 C21 C26 C27 -108.2(7) . . . . ?
C22 C21 C26 C28 -53.5(9) . . . . ?
C20 C21 C26 C28 126.7(8) . . . . ?
C22 C21 C26 C27' 56(3) . . . . ?
C20 C21 C26 C27' -124(3) . . . . ?
C22 C21 C26 C28' -72(3) . . . . ?
C20 C21 C26 C28' 108(3) . . . . ?
C24 C25 C29 C31' 58.0(12) . . . . ?
C20 C25 C29 C31' -123.4(12) . . . . ?
C24 C25 C29 C30' -72.9(12) . . . . ?
C20 C25 C29 C30' 105.7(12) . . . . ?
C24 C25 C29 C31 56.4(17) . . . . ?
C20 C25 C29 C31 -125.0(17) . . . . ?
C24 C25 C29 C30 -59.2(15) . . . . ?
C20 C25 C29 C30 119.3(15) . . . . ?
O3 S1 C32 F1 174.6(11) . . . . ?
O2 S1 C32 F1 -52.8(11) . . . . ?
O1 S1 C32 F1 55.2(11) . . . . ?
O3 S1 C32 F2 46.3(10) . . . . ?
O2 S1 C32 F2 178.8(8) . . . . ?
O1 S1 C32 F2 -73.2(8) . . . . ?
O3 S1 C32 F3 -64.0(10) . . . . ?
O2 S1 C32 F3 68.5(8) . . . . ?
O1 S1 C32 F3 176.5(7) . . . . ?
O3' S1' C32' F1' -175.4(12) . . . . ?
O2' S1' C32' F1' 65.7(11) . . . . ?
O1' S1' C32' F1' -46.0(12) . . . . ?
O3' S1' C32' F3' 50.8(11) . . . . ?
O2' S1' C32' F3' -68.2(9) . . . . ?
O1' S1' C32' F3' -179.8(9) . . . . ?
O3' S1' C32' F2' -64.8(10) . . . . ?
O2' S1' C32' F2' 176.3(8) . . . . ?
O1' S1' C32' F2' 64.6(9) . . . . ?
O1" S1" C32" F3" -94.3(18) . . . . ?
O3" S1" C32" F3" 22.2(17) . . . . ?
O2" S1" C32" F3" 167.7(18) . . . . ?
O1" S1" C32" F1" 146.9(16) . . . . ?
O3" S1" C32" F1" -96.7(18) . . . . ?
O2" S1" C32" F1" 48.8(18) . . . . ?
O1" S1" C32" F2" 41(2) . . . . ?
O3" S1" C32" F2" 157.5(18) . . . . ?
O2" S1" C32" F2" -57(2) . . . . ?
